data_7715644
loop_
_publ_author_name
'Borys, Andryj M.'
'Vedani, Luca'
'Hevia, Eva'

_publ_section_title
;
 The coordination of alkali-metal nickelates to organic &#x3c0;-systems:
 synthetic, structural and spectroscopic insights.
;
_journal_issue 19
_journal_name_full 'Dalton transactions (Cambridge, England : 2003)'
_journal_page_first 8382
_journal_page_last 8390
_journal_paper_doi 10.1039/d4dt00889h
_journal_volume 53
_journal_year 2024
_chemical_formula_moiety 'C38 H52 N4 Na2 Ni'
_chemical_formula_sum 'C38 H52 N4 Na2 Ni'
_chemical_formula_weight 669.52
_space_group_crystal_system monoclinic
_space_group_IT_number 14
_space_group_name_Hall '-P 2yn'
_space_group_name_H-M_alt 'P 1 21/n 1'
_atom_sites_solution_hydrogens geom
_atom_sites_solution_primary dual
_audit_creation_date 2023-09-28
_audit_creation_method
;
Olex2 1.5
(compiled 2023.03.06 svn.rbb2c1857 for OlexSys, GUI svn.r6748)
;
_audit_update_record
;
2024-01-17 deposited with the CCDC.	2024-04-03 downloaded from the CCDC.
;
_cell_angle_alpha 90
_cell_angle_beta 94.8440(10)
_cell_angle_gamma 90
_cell_formula_units_Z 4
_cell_length_a 10.5871(2)
_cell_length_b 22.0003(3)
_cell_length_c 16.2275(2)
_cell_measurement_reflns_used 37271
_cell_measurement_temperature 100.00(10)
_cell_measurement_theta_max 30.7360
_cell_measurement_theta_min 2.2290
_cell_volume 3766.20(10)
_computing_cell_refinement 'CrysAlisPro 1.171.42.89a (Rigaku OD, 2023)'
_computing_data_collection 'CrysAlisPro 1.171.42.89a (Rigaku OD, 2023)'
_computing_data_reduction 'CrysAlisPro 1.171.42.89a (Rigaku OD, 2023)'
_computing_molecular_graphics 'Olex2 1.5 (Dolomanov et al., 2009)'
_computing_publication_material 'Olex2 1.5 (Dolomanov et al., 2009)'
_computing_structure_refinement 'SHELXL 2018/3 (Sheldrick, 2015)'
_computing_structure_solution 'SHELXT 2018/2 (Sheldrick, 2018)'
_diffrn_ambient_environment N~2~
_diffrn_ambient_temperature 100.00(10)
_diffrn_detector 'Hybrid Pixel Array Detector'
_diffrn_detector_area_resol_mean 10.0000
_diffrn_detector_type 'HyPix-Arc 100'
_diffrn_measured_fraction_theta_full 0.998
_diffrn_measured_fraction_theta_max 0.999
_diffrn_measurement_details
;
List of Runs (angles in degrees, time in seconds):

  # Type    Start    End  Width  t~exp~   \w     \q     \k     \f   Frames
#--------------------------------------------------------------------------
  1  \w    -78.00 -20.00   0.50   10.00    --  -13.54 137.00  11.00  116
  2  \w    -75.00 -18.00   0.50   10.00    --  -13.54 133.00-166.00  114
  3  \w    -18.00  54.00   0.50   10.00    --   13.07 -99.00-120.00  144
  4  \w    -64.00  35.00   0.50   10.00    --   13.07 -57.00   0.00  198
  5  \w     -7.00  94.00   0.50   10.00    --   13.07  38.00 150.00  202
  6  \w    -19.00  29.00   0.50   10.00    --  -13.54 -99.00 120.00   96
  7  \w    -87.00 -42.00   0.50   10.00    --  -13.54-178.00-180.00   90
  8  \w    -19.00  29.00   0.50   10.00    --  -13.54 -99.00-120.00   96
  9  \w     -8.00  90.00   0.50   10.00    --   13.07  57.00  30.00  196
 10  \w    -18.00   7.00   0.50   10.00    --   13.07 -99.00   0.00   50
 11  \w    -18.00  54.00   0.50   10.00    --   13.07 -99.00 150.00  144
 12  \w    -87.00 -42.00   0.50   10.00    --  -13.54-178.00  30.00   90
 13  \w    -94.00   7.00   0.50   10.00    --  -13.54 -38.00-150.00  202
;
_diffrn_measurement_device 'four-circle diffractometer'
_diffrn_measurement_device_type 'XtaLAB Synergy R, HyPix-Arc 100'
_diffrn_measurement_method '\w scans'
_diffrn_orient_matrix_type 'CrysAlisPro convention (1999,Acta A55,543-557)'
_diffrn_orient_matrix_UB_11 0.0228440000
_diffrn_orient_matrix_UB_12 -0.0302633000
_diffrn_orient_matrix_UB_13 -0.0014196000
_diffrn_orient_matrix_UB_21 0.0625124000
_diffrn_orient_matrix_UB_22 0.0111358000
_diffrn_orient_matrix_UB_23 -0.0022213000
_diffrn_orient_matrix_UB_31 0.0095762000
_diffrn_orient_matrix_UB_32 -0.0004145000
_diffrn_orient_matrix_UB_33 0.0437702000
_diffrn_radiation_monochromator mirror
_diffrn_radiation_probe x-ray
_diffrn_radiation_type 'Mo K\a'
_diffrn_radiation_wavelength 0.71073
_diffrn_reflns_av_R_equivalents 0.0436
_diffrn_reflns_av_unetI/netI 0.0275
_diffrn_reflns_Laue_measured_fraction_full 0.998
_diffrn_reflns_Laue_measured_fraction_max 0.999
_diffrn_reflns_limit_h_max 15
_diffrn_reflns_limit_h_min -15
_diffrn_reflns_limit_k_max 31
_diffrn_reflns_limit_k_min -31
_diffrn_reflns_limit_l_max 23
_diffrn_reflns_limit_l_min -23
_diffrn_reflns_number 114953
_diffrn_reflns_point_group_measured_fraction_full 0.998
_diffrn_reflns_point_group_measured_fraction_max 0.999
_diffrn_reflns_theta_full 25.242
_diffrn_reflns_theta_max 30.508
_diffrn_reflns_theta_min 2.141
_diffrn_source 'micro-focus sealed X-ray tube'
_diffrn_source_type 'Mova (Mo) X-ray Source'
_exptl_absorpt_coefficient_mu 0.568
_exptl_absorpt_correction_T_max 0.964
_exptl_absorpt_correction_T_min 0.910
_exptl_absorpt_correction_type analytical
_exptl_absorpt_process_details
;
CrysAlisPro 1.171.42.89a (Rigaku Oxford Diffraction, 2023)
Analytical numeric absorption correction using a multifaceted crystal
model based on expressions derived by R.C. Clark & J.S. Reid.
(Clark, R. C. & Reid, J. S. (1995). Acta Cryst. A51, 887-897)
Empirical absorption correction using spherical harmonics,
implemented in SCALE3 ABSPACK scaling algorithm.
;
_exptl_crystal_colour purple
_exptl_crystal_density_diffrn 1.181
_exptl_crystal_description block
_exptl_crystal_F_000 1432
_exptl_crystal_size_max 0.266
_exptl_crystal_size_mid 0.093
_exptl_crystal_size_min 0.069
_refine_diff_density_max 0.441
_refine_diff_density_min -0.311
_refine_diff_density_rms 0.050
_refine_ls_extinction_method none
_refine_ls_goodness_of_fit_ref 1.023
_refine_ls_hydrogen_treatment constr
_refine_ls_matrix_type full
_refine_ls_number_parameters 486
_refine_ls_number_reflns 11482
_refine_ls_number_restraints 100
_refine_ls_restrained_S_all 1.029
_refine_ls_R_factor_all 0.0672
_refine_ls_R_factor_gt 0.0429
_refine_ls_shift/su_max 0.001
_refine_ls_shift/su_mean 0.000
_refine_ls_structure_factor_coef Fsqd
_refine_ls_weighting_details 'w=1/[\s^2^(Fo^2^)+(0.0492P)^2^+0.9235P] where P=(Fo^2^+2Fc^2^)/3'
_refine_ls_weighting_scheme calc
_refine_ls_wR_factor_gt 0.0962
_refine_ls_wR_factor_ref 0.1051
_reflns_Friedel_coverage 0.000
_reflns_number_gt 8371
_reflns_number_total 11482
_reflns_threshold_expression 'I > 2\s(I)'
_cod_data_source_file d4dt00889h2.cif
_cod_data_source_block 23eh196_amb-1137-2
_cod_depositor_comments 'Adding full bibliography for 7715639--7715655.cif.'
_cod_database_code 7715644
_shelx_shelxl_version_number 2018/3
_chemical_oxdiff_formula 'C152  H204  N16  Na8  Ni4  Mn1  '
_chemical_oxdiff_usercomment AMB-1137-2
_shelx_space_group_comment
;
The symmetry employed for this shelxl refinement is uniquely defined
by the following loop, which should always be used as a source of
symmetry information in preference to the above space-group names.
They are only intended as comments.
;
_shelx_estimated_absorpt_t_max 0.962
_shelx_estimated_absorpt_t_min 0.864
_olex2_refinement_description
;
1. Fixed Uiso
 At 1.2 times of:
  All C(H) groups, All C(H,H) groups
 At 1.5 times of:
  All C(H,H,H) groups
2. Restrained distances
 N2-C18A \\sim N2-C18
 with sigma of 0.02
 N4-C24 \\sim N4-C24A
 with sigma of 0.02
 N4-C23A \\sim N4-C23
 with sigma of 0.02
 N1-C14A \\sim N1-C14
 with sigma of 0.02
3. Uiso/Uaniso restraints and constraints
Uanis(C15) \\sim Ueq, Uanis(C15A) \\sim Ueq, Uanis(C16) \\sim Ueq, Uanis(C16A)
\\sim Ueq: with sigma of 0.01 and sigma for terminal atoms of 0.02
Uanis(C22) \\sim Ueq, Uanis(C22A) \\sim Ueq, Uanis(C21) \\sim Ueq, Uanis(C21A)
\\sim Ueq: with sigma of 0.01 and sigma for terminal atoms of 0.02
Uanis(C18A) \\sim Ueq, Uanis(C18) \\sim Ueq: with sigma of 0.01 and sigma for
terminal atoms of 0.02
Uanis(C23A) \\sim Ueq, Uanis(C23) \\sim Ueq, Uanis(C24A) \\sim Ueq, Uanis(C24)
\\sim Ueq: with sigma of 0.01 and sigma for terminal atoms of 0.02
Uanis(C14A) \\sim Ueq, Uanis(C14) \\sim Ueq: with sigma of 0.01 and sigma for
terminal atoms of 0.02
4. Others
 Sof(C15A)=Sof(H15C)=Sof(H15D)=Sof(C16A)=Sof(H16C)=Sof(H16D)=1-FVAR(1)
 Sof(C15)=Sof(H15A)=Sof(H15B)=Sof(C16)=Sof(H16A)=Sof(H16B)=FVAR(1)
 Sof(C22A)=Sof(H22C)=Sof(H22D)=Sof(C21A)=Sof(H21C)=Sof(H21D)=1-FVAR(2)
 Sof(C21)=Sof(H21A)=Sof(H21B)=Sof(C22)=Sof(H22B)=Sof(H22A)=FVAR(2)
 Sof(C18A)=Sof(H18D)=Sof(H18E)=Sof(H18F)=1-FVAR(3)
 Sof(C18)=Sof(H18A)=Sof(H18B)=Sof(H18C)=FVAR(3)
 Sof(C24A)=Sof(H24D)=Sof(H24E)=Sof(H24F)=Sof(C23A)=Sof(H23D)=Sof(H23E)=
 Sof(H23F)=1-FVAR(4)
 Sof(C24)=Sof(H24A)=Sof(H24B)=Sof(H24C)=Sof(C23)=Sof(H23A)=Sof(H23B)=Sof(H23C)=
 FVAR(4)
 Sof(C14A)=Sof(H14D)=Sof(H14E)=Sof(H14F)=1-FVAR(5)
 Sof(C14)=Sof(H14A)=Sof(H14B)=Sof(H14C)=FVAR(5)
5.a Ternary CH refined with riding coordinates:
 C25(H25), C26(H26), C27(H27)
5.b Secondary CH2 refined with riding coordinates:
 C15(H15A,H15B), C21(H21A,H21B), C22(H22B,H22A), C16(H16A,H16B), C15A(H15C,
 H15D), C16A(H16C,H16D), C22A(H22C,H22D), C21A(H21C,H21D)
5.c Me refined with riding coordinates:
 C14(H14A,H14B,H14C), C13(H13B,H13C,H13A), C24(H24A,H24B,H24C), C23(H23A,H23B,
 H23C), C18(H18A,H18B,H18C), C18A(H18D,H18E,H18F), C24A(H24D,H24E,H24F),
 C23A(H23D,H23E,H23F), C14A(H14D,H14E,H14F)
5.d Aromatic/amide H refined with riding coordinates:
 C8(H8), C9(H9), C37(H37), C12(H12), C10(H10), C11(H11), C2(H2), C30(H30),
 C35(H35), C28(H28), C6(H6), C32(H32), C34(H34), C4(H4), C5(H5), C3(H3),
 C33(H33)
5.e Idealised Me refined as rotating group:
 C17(H17A,H17B,H17C), C20(H20A,H20B,H20C), C19(H19A,H19B,H19C)
;
_olex2_submission_special_instructions 'No special instructions were received'
_oxdiff_exptl_absorpt_empirical_details
;
Empirical correction (ABSPACK) includes:
- Absorption correction using spherical harmonics
- Frame scaling
;
_oxdiff_exptl_absorpt_empirical_full_max 1.188
_oxdiff_exptl_absorpt_empirical_full_min 0.759

loop_
_space_group_symop_operation_xyz
'x, y, z'
'-x+1/2, y+1/2, -z+1/2'
'-x, -y, -z'
'x-1/2, -y-1/2, z-1/2'

loop_
_atom_site_label
_atom_site_type_symbol
_atom_site_fract_x
_atom_site_fract_y
_atom_site_fract_z
_atom_site_U_iso_or_equiv
_atom_site_adp_type
_atom_site_occupancy
_atom_site_site_symmetry_order
_atom_site_calc_flag
_atom_site_refinement_flags_posn
_atom_site_refinement_flags_adp
_atom_site_refinement_flags_occupancy
_atom_site_disorder_assembly
_atom_site_disorder_group
Ni1 Ni 0.60102(2) 0.53963(2) 0.30023(2) 0.03314(6) Uani 1 1 d . . . . .
Na1 Na 0.64307(6) 0.66247(3) 0.23129(4) 0.03644(14) Uani 1 1 d . . . . .
Na2 Na 0.35389(6) 0.47783(3) 0.25062(4) 0.04013(15) Uani 1 1 d . . . . .
N1 N 0.63947(13) 0.76798(5) 0.18475(8) 0.0382(3) Uani 1 1 d D . . . .
N4 N 0.17094(13) 0.45834(6) 0.14927(9) 0.0435(3) Uani 1 1 d D . . . .
N2 N 0.83776(14) 0.67327(7) 0.16375(9) 0.0478(3) Uani 1 1 d D . . . .
N3 N 0.16282(15) 0.49494(7) 0.32822(9) 0.0507(4) Uani 1 1 d . . . . .
C7 C 0.49825(14) 0.56773(6) 0.20230(8) 0.0299(3) Uani 1 1 d . . . . .
C8 C 0.39803(14) 0.61092(6) 0.20122(9) 0.0325(3) Uani 1 1 d . . . . .
H8 H 0.368450 0.622410 0.252647 0.039 Uiso 1 1 calc R U . . .
C38 C 0.57529(15) 0.40935(7) 0.26233(9) 0.0346(3) Uani 1 1 d . . . . .
C9 C 0.34042(15) 0.63749(6) 0.12956(9) 0.0351(3) Uani 1 1 d . . . . .
H9 H 0.273430 0.665838 0.133219 0.042 Uiso 1 1 calc R U . . .
C36 C 0.45174(15) 0.33037(7) 0.18359(9) 0.0360(3) Uani 1 1 d . . . . .
C37 C 0.54705(14) 0.37583(6) 0.19051(9) 0.0334(3) Uani 1 1 d . . . . .
H37 H 0.593568 0.383699 0.144091 0.040 Uiso 1 1 calc R U . . .
C12 C 0.53095(15) 0.55283(7) 0.12172(9) 0.0344(3) Uani 1 1 d . . . . .
H12 H 0.593988 0.522646 0.116592 0.041 Uiso 1 1 calc R U . . .
C25 C 0.67166(16) 0.45614(7) 0.27020(10) 0.0419(4) Uani 1 1 d . . . . .
H25 H 0.734298 0.456068 0.227398 0.050 Uiso 1 1 calc R U . . .
C10 C 0.38056(15) 0.62268(7) 0.05339(9) 0.0376(3) Uani 1 1 d . . . . .
H10 H 0.343521 0.641436 0.004439 0.045 Uiso 1 1 calc R U . . .
C29 C 0.50260(17) 0.39806(8) 0.33280(9) 0.0427(4) Uani 1 1 d . . . . .
C1 C 0.63135(16) 0.61149(7) 0.37090(9) 0.0396(3) Uani 1 1 d . . . . .
C11 C 0.47619(16) 0.57979(7) 0.04969(9) 0.0392(3) Uani 1 1 d . . . . .
H11 H 0.504426 0.568774 -0.002299 0.047 Uiso 1 1 calc R U . . .
C31 C 0.38059(16) 0.31979(7) 0.25357(10) 0.0435(4) Uani 1 1 d . . . . .
C2 C 0.53634(19) 0.64768(8) 0.40112(9) 0.0447(4) Uani 1 1 d . . . . .
H2 H 0.450451 0.636257 0.388014 0.054 Uiso 1 1 calc R U . . .
C30 C 0.40837(18) 0.35448(8) 0.32584(10) 0.0469(4) Uani 1 1 d . . . . .
H30 H 0.360202 0.347600 0.371766 0.056 Uiso 1 1 calc R U . . .
C35 C 0.42647(18) 0.29429(7) 0.11231(10) 0.0446(4) Uani 1 1 d . . . . .
H35 H 0.473110 0.300944 0.065617 0.054 Uiso 1 1 calc R U . . .
C26 C 0.7171(2) 0.47874(9) 0.35118(12) 0.0553(5) Uani 1 1 d . . . . .
H26 H 0.808891 0.488448 0.364318 0.066 Uiso 1 1 calc R U . . .
C28 C 0.5319(2) 0.43403(10) 0.40616(11) 0.0587(5) Uani 1 1 d . . . . .
H28 H 0.476750 0.432649 0.449367 0.070 Uiso 1 1 calc R U . . .
C6 C 0.7558(2) 0.63227(9) 0.39497(11) 0.0537(5) Uani 1 1 d . . . . .
H6 H 0.825370 0.609617 0.377845 0.064 Uiso 1 1 calc R U . . .
C32 C 0.28666(19) 0.27406(9) 0.24722(13) 0.0576(5) Uani 1 1 d . . . . .
H32 H 0.238072 0.266796 0.292842 0.069 Uiso 1 1 calc R U . . .
C34 C 0.3352(2) 0.24951(8) 0.10930(12) 0.0584(5) Uani 1 1 d . . . . .
H34 H 0.320358 0.225036 0.061224 0.070 Uiso 1 1 calc R U . . .
C4 C 0.6838(3) 0.71804(10) 0.46941(11) 0.0716(7) Uani 1 1 d . . . . .
H4 H 0.701004 0.753691 0.501449 0.086 Uiso 1 1 calc R U . . .
C17 C 0.94899(18) 0.66701(10) 0.22078(13) 0.0572(5) Uani 1 1 d . . . . .
H17A H 0.947181 0.697707 0.264424 0.086 Uiso 1 1 calc R U . . .
H17B H 1.025037 0.672718 0.191150 0.086 Uiso 1 1 calc R U . . .
H17C H 0.950385 0.626357 0.245517 0.086 Uiso 1 1 calc R U . . .
C5 C 0.7811(3) 0.68425(11) 0.44245(12) 0.0683(7) Uani 1 1 d . . . . .
H5 H 0.866349 0.696404 0.456273 0.082 Uiso 1 1 calc R U . . .
C3 C 0.5611(3) 0.69954(9) 0.44938(10) 0.0622(6) Uani 1 1 d . . . . .
H3 H 0.492835 0.722123 0.468441 0.075 Uiso 1 1 calc R U . . .
C20 C 0.1507(2) 0.45168(9) 0.39544(14) 0.0647(5) Uani 1 1 d . . . . .
H20A H 0.141871 0.410477 0.372726 0.097 Uiso 1 1 calc R U . . .
H20B H 0.075629 0.461776 0.424162 0.097 Uiso 1 1 calc R U . . .
H20C H 0.226377 0.453775 0.434495 0.097 Uiso 1 1 calc R U . . .
C27 C 0.6369(2) 0.46997(10) 0.41490(12) 0.0627(6) Uani 1 1 d . . . . .
H27 H 0.663426 0.486972 0.470847 0.075 Uiso 1 1 calc R U . . .
C14 C 0.5454(8) 0.7799(5) 0.1171(4) 0.0488(15) Uani 0.66(4) 1 d D U P A 1
H14A H 0.558347 0.752356 0.071200 0.073 Uiso 0.66(4) 1 calc R U P A 1
H14B H 0.460572 0.773489 0.135560 0.073 Uiso 0.66(4) 1 calc R U P A 1
H14C H 0.553211 0.822095 0.098756 0.073 Uiso 0.66(4) 1 calc R U P A 1
C33 C 0.2640(2) 0.24013(9) 0.17743(14) 0.0658(6) Uani 1 1 d . . . . .
H33 H 0.199649 0.209916 0.174761 0.079 Uiso 1 1 calc R U . . .
C13 C 0.6291(2) 0.80642(9) 0.25649(13) 0.0597(5) Uani 1 1 d . . . . .
H13B H 0.695856 0.795675 0.299585 0.090 Uiso 1 1 calc R U . . .
H13C H 0.638609 0.849086 0.240779 0.090 Uiso 1 1 calc R U . . .
H13A H 0.545970 0.800480 0.277583 0.090 Uiso 1 1 calc R U . . .
C19 C 0.1705(2) 0.55630(9) 0.36219(14) 0.0631(5) Uani 1 1 d . . . . .
H19A H 0.249795 0.560854 0.397448 0.095 Uiso 1 1 calc R U . . .
H19B H 0.098469 0.563455 0.395074 0.095 Uiso 1 1 calc R U . . .
H19C H 0.168530 0.585832 0.316892 0.095 Uiso 1 1 calc R U . . .
C15 C 0.7727(3) 0.77818(12) 0.1634(2) 0.0365(7) Uani 0.648(6) 1 d . U P A 1
H15A H 0.828587 0.783103 0.215030 0.044 Uiso 0.648(6) 1 calc R U P A 1
H15B H 0.776296 0.816266 0.131201 0.044 Uiso 0.648(6) 1 calc R U P A 1
C24 C 0.1319(4) 0.39602(16) 0.1361(3) 0.0534(10) Uani 0.784(13) 1 d D U P B 1
H24A H 0.201718 0.372688 0.115658 0.080 Uiso 0.784(13) 1 calc R U P B 1
H24B H 0.109251 0.378493 0.188347 0.080 Uiso 0.784(13) 1 calc R U P B 1
H24C H 0.058311 0.394536 0.095231 0.080 Uiso 0.784(13) 1 calc R U P B 1
C21 C 0.0491(4) 0.4835(2) 0.2686(3) 0.0481(9) Uani 0.698(7) 1 d . U P B 1
H21A H -0.022960 0.508277 0.284771 0.058 Uiso 0.698(7) 1 calc R U P B 1
H21B H 0.024696 0.440182 0.271202 0.058 Uiso 0.698(7) 1 calc R U P B 1
C23 C 0.2013(5) 0.48459(18) 0.0688(2) 0.0539(10) Uani 0.784(13) 1 d D U P B 1
H23A H 0.227994 0.526983 0.076942 0.081 Uiso 0.784(13) 1 calc R U P B 1
H23B H 0.270003 0.461216 0.047163 0.081 Uiso 0.784(13) 1 calc R U P B 1
H23C H 0.125977 0.482889 0.029444 0.081 Uiso 0.784(13) 1 calc R U P B 1
C22 C 0.0763(2) 0.49957(14) 0.18008(16) 0.0441(8) Uani 0.698(7) 1 d . U P B 1
H22B H -0.003284 0.497024 0.143534 0.053 Uiso 0.698(7) 1 calc R U P B 1
H22A H 0.107727 0.541899 0.178506 0.053 Uiso 0.698(7) 1 calc R U P B 1
C16 C 0.8212(2) 0.72603(13) 0.11358(17) 0.0401(8) Uani 0.648(6) 1 d . U P A 1
H16A H 0.759881 0.717403 0.065500 0.048 Uiso 0.648(6) 1 calc R U P A 1
H16B H 0.902978 0.737494 0.092560 0.048 Uiso 0.648(6) 1 calc R U P A 1
C18 C 0.8444(3) 0.6189(4) 0.1047(3) 0.0675(16) Uani 0.696(14) 1 d D U P A 1
H18A H 0.855855 0.581364 0.136861 0.101 Uiso 0.696(14) 1 calc R U P A 1
H18B H 0.765468 0.616505 0.068610 0.101 Uiso 0.696(14) 1 calc R U P A 1
H18C H 0.916004 0.624320 0.070855 0.101 Uiso 0.696(14) 1 calc R U P A 1
C15A C 0.7373(7) 0.7779(3) 0.1261(4) 0.0441(14) Uani 0.352(6) 1 d . U P A 2
H15C H 0.751368 0.822016 0.118851 0.053 Uiso 0.352(6) 1 calc R U P A 2
H15D H 0.709016 0.760266 0.071538 0.053 Uiso 0.352(6) 1 calc R U P A 2
C16A C 0.8573(5) 0.7481(2) 0.1602(3) 0.0391(14) Uani 0.352(6) 1 d . U P A 2
H16C H 0.881699 0.763760 0.216495 0.047 Uiso 0.352(6) 1 calc R U P A 2
H16D H 0.926319 0.757904 0.124832 0.047 Uiso 0.352(6) 1 calc R U P A 2
C22A C 0.0545(6) 0.4592(5) 0.2017(5) 0.060(2) Uani 0.302(7) 1 d . U P B 2
H22C H -0.024273 0.463958 0.164836 0.072 Uiso 0.302(7) 1 calc R U P B 2
H22D H 0.049435 0.420151 0.231659 0.072 Uiso 0.302(7) 1 calc R U P B 2
C21A C 0.0658(12) 0.5093(6) 0.2610(8) 0.064(3) Uani 0.302(7) 1 d . U P B 2
H21C H -0.016735 0.516086 0.283993 0.077 Uiso 0.302(7) 1 calc R U P B 2
H21D H 0.089279 0.546967 0.232708 0.077 Uiso 0.302(7) 1 calc R U P B 2
C18A C 0.8378(8) 0.6525(6) 0.0882(4) 0.051(2) Uani 0.304(14) 1 d D U P A 2
H18D H 0.755321 0.660451 0.058135 0.076 Uiso 0.304(14) 1 calc R U P A 2
H18E H 0.904531 0.672760 0.060168 0.076 Uiso 0.304(14) 1 calc R U P A 2
H18F H 0.853636 0.608566 0.089869 0.076 Uiso 0.304(14) 1 calc R U P A 2
C24A C 0.168(2) 0.3975(6) 0.1087(12) 0.069(5) Uani 0.216(13) 1 d D U P B 2
H24D H 0.178490 0.365756 0.151066 0.104 Uiso 0.216(13) 1 calc R U P B 2
H24E H 0.086797 0.392043 0.075998 0.104 Uiso 0.216(13) 1 calc R U P B 2
H24F H 0.237273 0.394768 0.072340 0.104 Uiso 0.216(13) 1 calc R U P B 2
C23A C 0.1569(16) 0.5052(8) 0.0934(12) 0.066(4) Uani 0.216(13) 1 d D U P B 2
H23D H 0.159375 0.544066 0.123031 0.098 Uiso 0.216(13) 1 calc R U P B 2
H23E H 0.225865 0.503903 0.056748 0.098 Uiso 0.216(13) 1 calc R U P B 2
H23F H 0.075389 0.501178 0.060405 0.098 Uiso 0.216(13) 1 calc R U P B 2
C14A C 0.521(3) 0.7875(12) 0.134(2) 0.076(5) Uani 0.34(4) 1 d D U P A 2
H14D H 0.512769 0.765114 0.081871 0.114 Uiso 0.34(4) 1 calc R U P A 2
H14E H 0.446784 0.778977 0.165025 0.114 Uiso 0.34(4) 1 calc R U P A 2
H14F H 0.524657 0.831211 0.122971 0.114 Uiso 0.34(4) 1 calc R U P A 2

loop_
_atom_site_aniso_label
_atom_site_aniso_U_11
_atom_site_aniso_U_22
_atom_site_aniso_U_33
_atom_site_aniso_U_23
_atom_site_aniso_U_13
_atom_site_aniso_U_12
Ni1 0.03702(11) 0.03009(10) 0.03127(10) -0.00076(7) -0.00328(7) -0.00012(8)
Na1 0.0416(3) 0.0289(3) 0.0384(3) 0.0026(2) 0.0008(2) -0.0052(2)
Na2 0.0345(3) 0.0308(3) 0.0532(4) 0.0096(3) -0.0073(3) -0.0018(2)
N1 0.0384(7) 0.0273(6) 0.0496(7) -0.0024(5) 0.0072(6) -0.0022(5)
N4 0.0379(7) 0.0423(7) 0.0489(8) -0.0066(6) -0.0039(6) 0.0035(6)
N2 0.0413(8) 0.0523(9) 0.0506(8) 0.0047(7) 0.0075(6) 0.0119(7)
N3 0.0502(9) 0.0545(9) 0.0465(8) 0.0018(7) -0.0014(7) -0.0009(7)
C7 0.0347(7) 0.0230(6) 0.0316(7) -0.0025(5) 0.0009(5) -0.0046(5)
C8 0.0394(8) 0.0263(6) 0.0319(7) -0.0039(5) 0.0042(6) -0.0012(6)
C38 0.0395(8) 0.0308(7) 0.0330(7) 0.0069(5) 0.0005(6) 0.0123(6)
C9 0.0370(8) 0.0253(7) 0.0426(8) -0.0016(6) 0.0012(6) 0.0031(6)
C36 0.0417(8) 0.0301(7) 0.0364(7) 0.0106(6) 0.0043(6) 0.0058(6)
C37 0.0397(8) 0.0303(7) 0.0309(7) 0.0080(5) 0.0071(6) 0.0074(6)
C12 0.0366(8) 0.0316(7) 0.0350(7) -0.0009(5) 0.0029(6) 0.0043(6)
C25 0.0445(9) 0.0368(8) 0.0433(8) 0.0016(6) -0.0029(7) 0.0109(7)
C10 0.0425(8) 0.0357(8) 0.0340(7) 0.0053(6) 0.0005(6) 0.0029(6)
C29 0.0547(10) 0.0420(8) 0.0317(7) 0.0091(6) 0.0061(7) 0.0217(8)
C1 0.0530(10) 0.0371(8) 0.0274(7) 0.0030(6) -0.0038(6) -0.0095(7)
C11 0.0454(9) 0.0430(8) 0.0298(7) -0.0004(6) 0.0064(6) 0.0059(7)
C31 0.0469(9) 0.0381(8) 0.0466(9) 0.0204(7) 0.0100(7) 0.0079(7)
C2 0.0645(11) 0.0404(8) 0.0293(7) -0.0038(6) 0.0033(7) -0.0097(8)
C30 0.0585(11) 0.0469(9) 0.0379(8) 0.0178(7) 0.0191(7) 0.0192(8)
C35 0.0608(11) 0.0328(8) 0.0396(8) 0.0106(6) 0.0003(7) -0.0024(7)
C26 0.0606(12) 0.0471(10) 0.0535(11) -0.0029(8) -0.0228(9) 0.0142(9)
C28 0.0789(14) 0.0643(12) 0.0331(8) 0.0023(8) 0.0056(9) 0.0315(11)
C6 0.0605(11) 0.0595(11) 0.0389(9) 0.0034(8) -0.0097(8) -0.0170(9)
C32 0.0549(11) 0.0509(10) 0.0682(13) 0.0302(10) 0.0127(9) -0.0014(9)
C34 0.0801(14) 0.0359(9) 0.0562(11) 0.0132(8) -0.0120(10) -0.0105(9)
C4 0.131(2) 0.0485(11) 0.0331(9) -0.0037(8) -0.0081(11) -0.0361(13)
C17 0.0461(10) 0.0628(12) 0.0617(11) -0.0061(9) -0.0005(9) 0.0013(9)
C5 0.0914(17) 0.0683(13) 0.0413(10) 0.0073(9) -0.0166(10) -0.0437(13)
C3 0.1067(18) 0.0466(10) 0.0339(8) -0.0095(7) 0.0095(10) -0.0085(11)
C20 0.0719(14) 0.0503(11) 0.0731(14) 0.0050(10) 0.0121(11) -0.0123(10)
C27 0.0840(15) 0.0603(12) 0.0394(9) -0.0064(8) -0.0204(10) 0.0270(11)
C14 0.046(3) 0.053(3) 0.047(2) 0.0030(17) 0.0015(18) -0.0081(17)
C33 0.0669(13) 0.0453(10) 0.0829(15) 0.0295(10) -0.0067(11) -0.0168(9)
C13 0.0742(14) 0.0436(10) 0.0616(12) -0.0127(9) 0.0071(10) -0.0072(9)
C19 0.0716(14) 0.0506(11) 0.0670(13) 0.0078(9) 0.0059(11) -0.0074(10)
C15 0.0335(15) 0.0279(12) 0.0476(18) 0.0043(12) 0.0008(12) -0.0057(11)
C24 0.0480(19) 0.0436(15) 0.067(2) 0.0060(14) -0.0055(15) -0.0089(12)
C21 0.0318(14) 0.055(2) 0.0572(19) -0.0042(18) 0.0005(12) -0.0048(16)
C23 0.060(2) 0.0443(16) 0.0557(17) 0.0012(12) -0.0039(15) -0.0109(14)
C22 0.0381(13) 0.0423(16) 0.0502(15) -0.0074(11) -0.0055(10) 0.0073(11)
C16 0.0342(13) 0.0529(16) 0.0338(14) 0.0009(12) 0.0059(10) 0.0011(11)
C18 0.0550(18) 0.071(4) 0.077(2) -0.034(2) 0.0085(16) 0.0076(19)
C15A 0.052(3) 0.038(3) 0.041(3) 0.002(2) -0.003(2) -0.008(2)
C16A 0.042(3) 0.035(2) 0.041(3) -0.0046(19) 0.013(2) -0.008(2)
C22A 0.041(3) 0.071(5) 0.067(4) -0.009(4) 0.000(3) -0.008(3)
C21A 0.051(5) 0.078(6) 0.063(5) -0.007(5) 0.001(4) 0.012(5)
C18A 0.064(4) 0.036(5) 0.053(4) -0.007(3) 0.012(3) -0.006(3)
C24A 0.069(10) 0.070(7) 0.062(9) 0.018(6) -0.034(7) -0.010(7)
C23A 0.051(7) 0.078(9) 0.064(8) 0.013(6) -0.015(6) 0.002(6)
C14A 0.093(9) 0.054(6) 0.076(10) 0.018(7) -0.029(7) -0.011(6)

loop_
_atom_type_symbol
_atom_type_description
_atom_type_scat_dispersion_real
_atom_type_scat_dispersion_imag
_atom_type_scat_source
C C 0.0033 0.0016 'International Tables Vol C Tables 4.2.6.8 and 6.1.1.4'
H H 0.0000 0.0000 'International Tables Vol C Tables 4.2.6.8 and 6.1.1.4'
N N 0.0061 0.0033 'International Tables Vol C Tables 4.2.6.8 and 6.1.1.4'
Na Na 0.0362 0.0249 'International Tables Vol C Tables 4.2.6.8 and 6.1.1.4'
Ni Ni 0.3393 1.1124 'International Tables Vol C Tables 4.2.6.8 and 6.1.1.4'

loop_
_exptl_crystal_face_index_h
_exptl_crystal_face_index_k
_exptl_crystal_face_index_l
_exptl_crystal_face_perp_dist
0 1 1 0.1140
0 -1 -1 0.1045
0 0 1 0.1331
-1 1 1 0.0664
1 -1 -1 0.0749
1 -1 0 0.0441
1 -1 1 0.0802
1 0 0 0.0460
-1 0 -1 0.0674
-1 0 0 0.0231
-1 0 1 0.0620
1 1 -1 0.0859
-1 -1 1 0.0714
1 1 0 0.0441
1 1 1 0.0775
-1 -1 -1 0.0654
0 1 0 0.0418
0 -1 0 0.0513
0 -1 1 0.1091
0 1 -1 0.1091
3 -28 9 0.0629
-2 30 4 0.0441

loop_
_geom_angle_atom_site_label_1
_geom_angle_atom_site_label_2
_geom_angle_atom_site_label_3
_geom_angle
_geom_angle_site_symmetry_1
_geom_angle_site_symmetry_3
_geom_angle_publ_flag
Na1 Ni1 Na2 117.794(17) . . ?
C7 Ni1 Na1 59.73(4) . . ?
C7 Ni1 Na2 60.69(4) . . ?
C7 Ni1 C25 106.21(6) . . ?
C7 Ni1 C1 105.86(6) . . ?
C7 Ni1 C26 148.25(7) . . ?
C7 Ni1 C27 150.44(7) . . ?
C25 Ni1 Na1 130.81(5) . . ?
C25 Ni1 Na2 81.83(5) . . ?
C25 Ni1 C27 65.12(7) . . ?
C1 Ni1 Na1 57.69(4) . . ?
C1 Ni1 Na2 128.17(5) . . ?
C1 Ni1 C25 144.33(7) . . ?
C1 Ni1 C27 93.07(6) . . ?
C26 Ni1 Na1 132.35(7) . . ?
C26 Ni1 Na2 107.84(6) . . ?
C26 Ni1 C25 42.25(7) . . ?
C26 Ni1 C1 103.82(7) . . ?
C26 Ni1 C27 35.58(9) . . ?
C27 Ni1 Na1 147.97(5) . . ?
C27 Ni1 Na2 89.78(6) . . ?
Ni1 Na1 C2 59.32(3) . . ?
Ni1 Na1 C16 138.94(5) . . ?
N1 Na1 Ni1 169.20(4) . . ?
N1 Na1 C7 135.33(5) . . ?
N1 Na1 C8 109.70(5) . . ?
N1 Na1 C1 134.05(5) . . ?
N1 Na1 C2 112.32(5) . . ?
N1 Na1 C6 119.77(5) . . ?
N1 Na1 C16 51.66(6) . . ?
N2 Na1 Ni1 114.76(4) . . ?
N2 Na1 N1 76.04(5) . . ?
N2 Na1 C7 120.39(5) . . ?
N2 Na1 C8 139.57(5) . . ?
N2 Na1 C1 123.60(6) . . ?
N2 Na1 C2 143.47(6) . . ?
N2 Na1 C6 97.85(6) . . ?
N2 Na1 C16 25.95(6) . . ?
C7 Na1 Ni1 40.22(3) . . ?
C7 Na1 C8 29.95(4) . . ?
C7 Na1 C2 79.78(5) . . ?
C7 Na1 C6 99.94(5) . . ?
C7 Na1 C16 128.57(7) . . ?
C8 Na1 Ni1 62.44(3) . . ?
C8 Na1 C2 73.29(5) . . ?
C8 Na1 C6 111.49(5) . . ?
C8 Na1 C16 131.62(6) . . ?
C1 Na1 Ni1 40.79(4) . . ?
C1 Na1 C7 74.67(5) . . ?
C1 Na1 C8 82.18(5) . . ?
C1 Na1 C2 26.74(5) . . ?
C1 Na1 C6 29.32(5) . . ?
C1 Na1 C16 145.09(7) . . ?
C2 Na1 C16 151.55(7) . . ?
C6 Na1 Ni1 60.63(4) . . ?
C6 Na1 C2 46.34(6) . . ?
C6 Na1 C16 116.11(7) . . ?
Ni1 Na2 C8 59.39(3) . . ?
Ni1 Na2 C30 99.61(4) . . ?
Ni1 Na2 C22 143.90(7) . . ?
N4 Na2 Ni1 151.04(4) . . ?
N4 Na2 N3 74.88(5) . . ?
N4 Na2 C7 111.77(5) . . ?
N4 Na2 C8 96.85(5) . . ?
N4 Na2 C38 124.11(5) . . ?
N4 Na2 C29 128.39(6) . . ?
N4 Na2 C30 103.07(5) . . ?
N4 Na2 C22 27.78(6) . . ?
N3 Na2 Ni1 121.42(4) . . ?
N3 Na2 C7 123.12(5) . . ?
N3 Na2 C8 97.75(5) . . ?
N3 Na2 C38 139.54(5) . . ?
N3 Na2 C29 108.59(5) . . ?
N3 Na2 C30 93.84(5) . . ?
N3 Na2 C22 51.72(6) . . ?
C7 Na2 Ni1 39.75(3) . . ?
C7 Na2 C8 27.46(4) . . ?
C7 Na2 C38 85.46(5) . . ?
C7 Na2 C30 134.02(5) . . ?
C7 Na2 C22 109.09(7) . . ?
C8 Na2 C22 85.25(7) . . ?
C38 Na2 Ni1 61.03(3) . . ?
C38 Na2 C8 112.78(5) . . ?
C38 Na2 C30 49.63(5) . . ?
C38 Na2 C22 151.25(6) . . ?
C29 Na2 Ni1 72.32(4) . . ?
C29 Na2 C7 108.07(6) . . ?
C29 Na2 C8 131.70(5) . . ?
C29 Na2 C38 30.95(5) . . ?
C29 Na2 C30 27.30(5) . . ?
C29 Na2 C22 142.64(8) . . ?
C30 Na2 C8 159.00(5) . . ?
C30 Na2 C22 115.59(8) . . ?
C14 N1 Na1 113.6(4) . . ?
C14 N1 C13 114.2(4) . . ?
C14 N1 C15 113.6(4) . . ?
C13 N1 Na1 107.85(11) . . ?
C13 N1 C15 103.56(18) . . ?
C13 N1 C15A 122.3(3) . . ?
C13 N1 C14A 98.9(18) . . ?
C15 N1 Na1 102.94(13) . . ?
C15A N1 Na1 110.2(2) . . ?
C15A N1 C14A 101.9(17) . . ?
C14A N1 Na1 115.5(8) . . ?
C24 N4 Na2 117.5(2) . . ?
C24 N4 C23 108.6(2) . . ?
C24 N4 C22 116.2(3) . . ?
C23 N4 Na2 107.54(15) . . ?
C22 N4 Na2 100.67(12) . . ?
C22 N4 C23 105.2(3) . . ?
C22A N4 Na2 104.3(3) . . ?
C24A N4 Na2 115.8(7) . . ?
C24A N4 C22A 105.4(11) . . ?
C23A N4 Na2 110.2(5) . . ?
C23A N4 C22A 107.8(11) . . ?
C23A N4 C24A 112.7(9) . . ?
C17 N2 Na1 112.32(12) . . ?
C17 N2 C18 104.4(2) . . ?
C17 N2 C16A 91.1(2) . . ?
C16 N2 Na1 105.68(12) . . ?
C16 N2 C17 120.06(18) . . ?
C16 N2 C18 106.7(4) . . ?
C18 N2 Na1 106.9(2) . . ?
C16A N2 Na1 103.06(17) . . ?
C18A N2 Na1 117.2(4) . . ?
C18A N2 C17 120.2(5) . . ?
C18A N2 C16A 107.7(6) . . ?
C20 N3 Na2 113.81(13) . . ?
C20 N3 C21 104.8(2) . . ?
C20 N3 C21A 126.4(6) . . ?
C19 N3 Na2 107.94(12) . . ?
C19 N3 C20 109.06(16) . . ?
C19 N3 C21 114.5(2) . . ?
C19 N3 C21A 95.5(5) . . ?
C21 N3 Na2 106.8(2) . . ?
C21A N3 Na2 101.7(5) . . ?
Ni1 C7 Na1 80.05(5) . . ?
Ni1 C7 Na2 79.56(5) . . ?
Na1 C7 Na2 152.36(6) . . ?
C8 C7 Ni1 125.87(10) . . ?
C8 C7 Na1 83.96(8) . . ?
C8 C7 Na2 93.09(9) . . ?
C12 C7 Ni1 121.01(11) . . ?
C12 C7 Na1 99.52(9) . . ?
C12 C7 Na2 106.92(9) . . ?
C12 C7 C8 112.49(12) . . ?
Na1 C8 Na2 119.46(5) . . ?
Na1 C8 H8 96.2 . . ?
Na2 C8 H8 87.5 . . ?
C7 C8 Na1 66.09(8) . . ?
C7 C8 Na2 59.45(7) . . ?
C7 C8 H8 117.9 . . ?
C9 C8 Na1 107.77(10) . . ?
C9 C8 Na2 123.34(9) . . ?
C9 C8 C7 124.26(13) . . ?
C9 C8 H8 117.9 . . ?
C37 C38 Na2 96.30(9) . . ?
C37 C38 C25 123.46(14) . . ?
C37 C38 C29 118.59(15) . . ?
C25 C38 Na2 101.81(9) . . ?
C25 C38 C29 117.94(14) . . ?
C29 C38 Na2 69.31(8) . . ?
C8 C9 H9 119.9 . . ?
C10 C9 C8 120.12(14) . . ?
C10 C9 H9 119.9 . . ?
C37 C36 C31 118.02(14) . . ?
C35 C36 C37 123.12(14) . . ?
C35 C36 C31 118.84(15) . . ?
C38 C37 C36 122.79(14) . . ?
C38 C37 H37 118.6 . . ?
C36 C37 H37 118.6 . . ?
C7 C12 H12 118.0 . . ?
C11 C12 C7 123.94(14) . . ?
C11 C12 H12 118.0 . . ?
Ni1 C25 H25 116.2 . . ?
C38 C25 Ni1 112.85(11) . . ?
C38 C25 H25 116.2 . . ?
C38 C25 C26 120.12(16) . . ?
C26 C25 Ni1 65.05(9) . . ?
C26 C25 H25 116.2 . . ?
C9 C10 H10 120.7 . . ?
C9 C10 C11 118.69(14) . . ?
C11 C10 H10 120.7 . . ?
C38 C29 Na2 79.74(8) . . ?
C30 C29 Na2 91.39(10) . . ?
C30 C29 C38 118.77(15) . . ?
C30 C29 C28 123.51(16) . . ?
C28 C29 Na2 97.45(10) . . ?
C28 C29 C38 117.71(18) . . ?
Ni1 C1 Na1 81.52(5) . . ?
C2 C1 Ni1 125.04(12) . . ?
C2 C1 Na1 98.71(10) . . ?
C2 C1 C6 113.43(15) . . ?
C6 C1 Ni1 121.52(14) . . ?
C6 C1 Na1 89.37(10) . . ?
C12 C11 H11 119.8 . . ?
C10 C11 C12 120.42(14) . . ?
C10 C11 H11 119.8 . . ?
C30 C31 C36 118.97(16) . . ?
C30 C31 C32 122.87(16) . . ?
C32 C31 C36 118.15(17) . . ?
Na1 C2 H2 104.1 . . ?
C1 C2 Na1 54.54(8) . . ?
C1 C2 H2 118.2 . . ?
C3 C2 Na1 110.46(12) . . ?
C3 C2 C1 123.61(19) . . ?
C3 C2 H2 118.2 . . ?
Na2 C30 H30 111.4 . . ?
C29 C30 Na2 61.31(8) . . ?
C29 C30 C31 122.85(15) . . ?
C29 C30 H30 118.6 . . ?
C31 C30 Na2 97.55(9) . . ?
C31 C30 H30 118.6 . . ?
C36 C35 H35 119.5 . . ?
C34 C35 C36 121.03(17) . . ?
C34 C35 H35 119.5 . . ?
Ni1 C26 H26 120.6 . . ?
C25 C26 Ni1 72.70(9) . . ?
C25 C26 H26 120.6 . . ?
C27 C26 Ni1 90.45(13) . . ?
C27 C26 C25 116.42(19) . . ?
C27 C26 H26 120.6 . . ?
C29 C28 H28 119.3 . . ?
C27 C28 C29 121.44(18) . . ?
C27 C28 H28 119.3 . . ?
Na1 C6 H6 97.0 . . ?
C1 C6 Na1 61.31(8) . . ?
C1 C6 H6 118.4 . . ?
C5 C6 Na1 111.36(13) . . ?
C5 C6 C1 123.2(2) . . ?
C5 C6 H6 118.4 . . ?
C31 C32 H32 119.2 . . ?
C33 C32 C31 121.68(18) . . ?
C33 C32 H32 119.2 . . ?
C35 C34 H34 120.1 . . ?
C35 C34 C33 119.90(19) . . ?
C33 C34 H34 120.1 . . ?
C5 C4 H4 120.5 . . ?
C5 C4 C3 118.97(18) . . ?
C3 C4 H4 120.5 . . ?
N2 C17 H17A 109.5 . . ?
N2 C17 H17B 109.5 . . ?
N2 C17 H17C 109.5 . . ?
H17A C17 H17B 109.5 . . ?
H17A C17 H17C 109.5 . . ?
H17B C17 H17C 109.5 . . ?
C6 C5 H5 119.8 . . ?
C4 C5 C6 120.5(2) . . ?
C4 C5 H5 119.8 . . ?
C2 C3 H3 119.9 . . ?
C4 C3 C2 120.3(2) . . ?
C4 C3 H3 119.9 . . ?
N3 C20 H20A 109.5 . . ?
N3 C20 H20B 109.5 . . ?
N3 C20 H20C 109.5 . . ?
H20A C20 H20B 109.5 . . ?
H20A C20 H20C 109.5 . . ?
H20B C20 H20C 109.5 . . ?
Ni1 C27 H27 118.4 . . ?
C26 C27 Ni1 53.97(10) . . ?
C26 C27 H27 118.4 . . ?
C28 C27 Ni1 102.37(12) . . ?
C28 C27 C26 122.81(17) . . ?
C28 C27 H27 118.4 . . ?
N1 C14 H14A 109.5 . . ?
N1 C14 H14B 109.5 . . ?
N1 C14 H14C 109.5 . . ?
H14A C14 H14B 109.5 . . ?
H14A C14 H14C 109.5 . . ?
H14B C14 H14C 109.5 . . ?
C32 C33 C34 120.38(18) . . ?
C32 C33 H33 119.8 . . ?
C34 C33 H33 119.8 . . ?
N1 C13 H13B 109.5 . . ?
N1 C13 H13C 109.5 . . ?
N1 C13 H13A 109.5 . . ?
H13B C13 H13C 109.5 . . ?
H13B C13 H13A 109.5 . . ?
H13C C13 H13A 109.5 . . ?
N3 C19 H19A 109.5 . . ?
N3 C19 H19B 109.5 . . ?
N3 C19 H19C 109.5 . . ?
H19A C19 H19B 109.5 . . ?
H19A C19 H19C 109.5 . . ?
H19B C19 H19C 109.5 . . ?
N1 C15 H15A 109.2 . . ?
N1 C15 H15B 109.2 . . ?
N1 C15 C16 112.2(2) . . ?
H15A C15 H15B 107.9 . . ?
C16 C15 H15A 109.2 . . ?
C16 C15 H15B 109.2 . . ?
N4 C24 H24A 109.5 . . ?
N4 C24 H24B 109.5 . . ?
N4 C24 H24C 109.5 . . ?
H24A C24 H24B 109.5 . . ?
H24A C24 H24C 109.5 . . ?
H24B C24 H24C 109.5 . . ?
N3 C21 H21A 109.4 . . ?
N3 C21 H21B 109.4 . . ?
N3 C21 C22 111.2(3) . . ?
H21A C21 H21B 108.0 . . ?
C22 C21 H21A 109.4 . . ?
C22 C21 H21B 109.4 . . ?
N4 C23 H23A 109.5 . . ?
N4 C23 H23B 109.5 . . ?
N4 C23 H23C 109.5 . . ?
H23A C23 H23B 109.5 . . ?
H23A C23 H23C 109.5 . . ?
H23B C23 H23C 109.5 . . ?
N4 C22 C21 111.4(3) . . ?
N4 C22 H22B 109.3 . . ?
N4 C22 H22A 109.3 . . ?
C21 C22 H22B 109.3 . . ?
C21 C22 H22A 109.3 . . ?
H22B C22 H22A 108.0 . . ?
N2 C16 C15 110.1(2) . . ?
N2 C16 H16A 109.6 . . ?
N2 C16 H16B 109.6 . . ?
C15 C16 H16A 109.6 . . ?
C15 C16 H16B 109.6 . . ?
H16A C16 H16B 108.2 . . ?
N2 C18 H18A 109.5 . . ?
N2 C18 H18B 109.5 . . ?
N2 C18 H18C 109.5 . . ?
H18A C18 H18B 109.5 . . ?
H18A C18 H18C 109.5 . . ?
H18B C18 H18C 109.5 . . ?
N1 C15A H15C 110.0 . . ?
N1 C15A H15D 110.0 . . ?
N1 C15A C16A 108.5(5) . . ?
H15C C15A H15D 108.4 . . ?
C16A C15A H15C 110.0 . . ?
C16A C15A H15D 110.0 . . ?
N2 C16A H16C 109.6 . . ?
N2 C16A H16D 109.6 . . ?
C15A C16A N2 110.1(4) . . ?
C15A C16A H16C 109.6 . . ?
C15A C16A H16D 109.6 . . ?
H16C C16A H16D 108.2 . . ?
N4 C22A H22C 109.6 . . ?
N4 C22A H22D 109.6 . . ?
H22C C22A H22D 108.1 . . ?
C21A C22A N4 110.1(8) . . ?
C21A C22A H22C 109.6 . . ?
C21A C22A H22D 109.6 . . ?
N3 C21A H21C 109.7 . . ?
N3 C21A H21D 109.7 . . ?
C22A C21A N3 109.9(9) . . ?
C22A C21A H21C 109.7 . . ?
C22A C21A H21D 109.7 . . ?
H21C C21A H21D 108.2 . . ?
N2 C18A H18D 109.5 . . ?
N2 C18A H18E 109.5 . . ?
N2 C18A H18F 109.5 . . ?
H18D C18A H18E 109.5 . . ?
H18D C18A H18F 109.5 . . ?
H18E C18A H18F 109.5 . . ?
N4 C24A H24D 109.5 . . ?
N4 C24A H24E 109.5 . . ?
N4 C24A H24F 109.5 . . ?
H24D C24A H24E 109.5 . . ?
H24D C24A H24F 109.5 . . ?
H24E C24A H24F 109.5 . . ?
N4 C23A H23D 109.5 . . ?
N4 C23A H23E 109.5 . . ?
N4 C23A H23F 109.5 . . ?
H23D C23A H23E 109.5 . . ?
H23D C23A H23F 109.5 . . ?
H23E C23A H23F 109.5 . . ?
N1 C14A H14D 109.5 . . ?
N1 C14A H14E 109.5 . . ?
N1 C14A H14F 109.5 . . ?
H14D C14A H14E 109.5 . . ?
H14D C14A H14F 109.5 . . ?
H14E C14A H14F 109.5 . . ?

loop_
_geom_bond_atom_site_label_1
_geom_bond_atom_site_label_2
_geom_bond_distance
_geom_bond_site_symmetry_2
_geom_bond_publ_flag
Ni1 Na1 2.9729(6) . ?
Ni1 Na2 2.9978(6) . ?
Ni1 C7 1.9492(14) . ?
Ni1 C25 2.0573(16) . ?
Ni1 C1 1.9635(15) . ?
Ni1 C26 1.9538(17) . ?
Ni1 C27 2.416(2) . ?
Na1 N1 2.4402(14) . ?
Na1 N2 2.4264(16) . ?
Na1 C7 2.6067(14) . ?
Na1 C8 2.8356(16) . ?
Na1 C1 2.5404(15) . ?
Na1 C2 3.0828(17) . ?
Na1 C6 2.8958(18) . ?
Na1 C16 3.125(3) . ?
Na2 N4 2.4703(15) . ?
Na2 N3 2.5000(17) . ?
Na2 C7 2.6580(15) . ?
Na2 C8 3.0820(15) . ?
Na2 C38 2.7794(15) . ?
Na2 C29 2.6424(16) . ?
Na2 C30 3.0112(17) . ?
Na2 C22 3.100(2) . ?
N1 C14 1.443(7) . ?
N1 C13 1.451(2) . ?
N1 C15 1.497(3) . ?
N1 C15A 1.480(6) . ?
N1 C14A 1.506(14) . ?
N4 C24 1.443(4) . ?
N4 C23 1.487(4) . ?
N4 C22 1.470(3) . ?
N4 C22A 1.557(7) . ?
N4 C24A 1.490(14) . ?
N4 C23A 1.374(10) . ?
N2 C17 1.442(2) . ?
N2 C16 1.420(3) . ?
N2 C18 1.538(5) . ?
N2 C16A 1.661(5) . ?
N2 C18A 1.308(7) . ?
N3 C20 1.461(3) . ?
N3 C19 1.458(3) . ?
N3 C21 1.500(5) . ?
N3 C21A 1.468(12) . ?
C7 C8 1.423(2) . ?
C7 C12 1.419(2) . ?
C8 H8 0.9500 . ?
C8 C9 1.395(2) . ?
C38 C37 1.390(2) . ?
C38 C25 1.447(2) . ?
C38 C29 1.453(2) . ?
C9 H9 0.9500 . ?
C9 C10 1.380(2) . ?
C36 C37 1.418(2) . ?
C36 C31 1.434(2) . ?
C36 C35 1.410(2) . ?
C37 H37 0.9500 . ?
C12 H12 0.9500 . ?
C12 C11 1.393(2) . ?
C25 H25 1.0000 . ?
C25 C26 1.449(2) . ?
C10 H10 0.9500 . ?
C10 C11 1.389(2) . ?
C29 C30 1.381(3) . ?
C29 C28 1.441(3) . ?
C1 C2 1.403(3) . ?
C1 C6 1.418(2) . ?
C11 H11 0.9500 . ?
C31 C30 1.409(3) . ?
C31 C32 1.412(3) . ?
C2 H2 0.9500 . ?
C2 C3 1.396(2) . ?
C30 H30 0.9500 . ?
C35 H35 0.9500 . ?
C35 C34 1.378(3) . ?
C26 H26 1.0000 . ?
C26 C27 1.406(3) . ?
C28 H28 0.9500 . ?
C28 C27 1.362(3) . ?
C6 H6 0.9500 . ?
C6 C5 1.392(3) . ?
C32 H32 0.9500 . ?
C32 C33 1.361(3) . ?
C34 H34 0.9500 . ?
C34 C33 1.405(3) . ?
C4 H4 0.9500 . ?
C4 C5 1.371(4) . ?
C4 C3 1.374(3) . ?
C17 H17A 0.9800 . ?
C17 H17B 0.9800 . ?
C17 H17C 0.9800 . ?
C5 H5 0.9500 . ?
C3 H3 0.9500 . ?
C20 H20A 0.9800 . ?
C20 H20B 0.9800 . ?
C20 H20C 0.9800 . ?
C27 H27 1.0000 . ?
C14 H14A 0.9800 . ?
C14 H14B 0.9800 . ?
C14 H14C 0.9800 . ?
C33 H33 0.9500 . ?
C13 H13B 0.9800 . ?
C13 H13C 0.9800 . ?
C13 H13A 0.9800 . ?
C19 H19A 0.9800 . ?
C19 H19B 0.9800 . ?
C19 H19C 0.9800 . ?
C15 H15A 0.9900 . ?
C15 H15B 0.9900 . ?
C15 C16 1.518(4) . ?
C24 H24A 0.9800 . ?
C24 H24B 0.9800 . ?
C24 H24C 0.9800 . ?
C21 H21A 0.9900 . ?
C21 H21B 0.9900 . ?
C21 C22 1.531(6) . ?
C23 H23A 0.9800 . ?
C23 H23B 0.9800 . ?
C23 H23C 0.9800 . ?
C22 H22B 0.9900 . ?
C22 H22A 0.9900 . ?
C16 H16A 0.9900 . ?
C16 H16B 0.9900 . ?
C18 H18A 0.9800 . ?
C18 H18B 0.9800 . ?
C18 H18C 0.9800 . ?
C15A H15C 0.9900 . ?
C15A H15D 0.9900 . ?
C15A C16A 1.494(9) . ?
C16A H16C 0.9900 . ?
C16A H16D 0.9900 . ?
C22A H22C 0.9900 . ?
C22A H22D 0.9900 . ?
C22A C21A 1.461(16) . ?
C21A H21C 0.9900 . ?
C21A H21D 0.9900 . ?
C18A H18D 0.9800 . ?
C18A H18E 0.9800 . ?
C18A H18F 0.9800 . ?
C24A H24D 0.9800 . ?
C24A H24E 0.9800 . ?
C24A H24F 0.9800 . ?
C23A H23D 0.9800 . ?
C23A H23E 0.9800 . ?
C23A H23F 0.9800 . ?
C14A H14D 0.9800 . ?
C14A H14E 0.9800 . ?
C14A H14F 0.9800 . ?

loop_
_geom_torsion_atom_site_label_1
_geom_torsion_atom_site_label_2
_geom_torsion_atom_site_label_3
_geom_torsion_atom_site_label_4
_geom_torsion
_geom_torsion_site_symmetry_1
_geom_torsion_site_symmetry_2
_geom_torsion_site_symmetry_3
_geom_torsion_site_symmetry_4
_geom_torsion_publ_flag
Ni1 C7 C8 Na1 73.08(9) . . . . ?
Ni1 C7 C8 Na2 -79.34(10) . . . . ?
Ni1 C7 C8 C9 168.93(11) . . . . ?
Ni1 C7 C12 C11 -168.11(12) . . . . ?
Ni1 C25 C26 C27 81.63(15) . . . . ?
Ni1 C1 C2 Na1 -85.72(11) . . . . ?
Ni1 C1 C2 C3 -178.12(13) . . . . ?
Ni1 C1 C6 Na1 79.65(10) . . . . ?
Ni1 C1 C6 C5 177.57(14) . . . . ?
Ni1 C26 C27 C28 81.15(19) . . . . ?
Na1 N1 C15 C16 45.2(3) . . . . ?
Na1 N1 C15A C16A -44.7(5) . . . . ?
Na1 N2 C16 C15 48.6(3) . . . . ?
Na1 N2 C16A C15A -49.4(4) . . . . ?
Na1 C7 C8 Na2 -152.43(6) . . . . ?
Na1 C7 C8 C9 95.85(14) . . . . ?
Na1 C7 C12 C11 -84.06(16) . . . . ?
Na1 C8 C9 C10 72.26(15) . . . . ?
Na1 C1 C2 C3 -92.40(16) . . . . ?
Na1 C1 C6 C5 97.93(17) . . . . ?
Na1 C2 C3 C4 -59.9(2) . . . . ?
Na1 C6 C5 C4 69.7(2) . . . . ?
Na2 N4 C22 C21 -60.3(3) . . . . ?
Na2 N4 C22A C21A 42.6(8) . . . . ?
Na2 N3 C21 C22 -30.6(3) . . . . ?
Na2 N3 C21A C22A 57.9(10) . . . . ?
Na2 C7 C8 Na1 152.43(6) . . . . ?
Na2 C7 C8 C9 -111.73(14) . . . . ?
Na2 C7 C12 C11 104.07(15) . . . . ?
Na2 C8 C9 C10 -73.74(17) . . . . ?
Na2 C38 C37 C36 -70.93(14) . . . . ?
Na2 C38 C25 Ni1 15.65(11) . . . . ?
Na2 C38 C25 C26 89.11(14) . . . . ?
Na2 C38 C29 C30 85.91(13) . . . . ?
Na2 C38 C29 C28 -93.08(13) . . . . ?
Na2 C29 C30 C31 79.92(15) . . . . ?
Na2 C29 C28 C27 -93.10(17) . . . . ?
N1 C15 C16 N2 -69.0(3) . . . . ?
N1 C15A C16A N2 65.2(5) . . . . ?
N4 C22A C21A N3 -73.5(11) . . . . ?
N3 C21 C22 N4 66.7(4) . . . . ?
C7 C8 C9 C10 -0.5(2) . . . . ?
C7 C12 C11 C10 -2.2(2) . . . . ?
C8 C7 C12 C11 3.3(2) . . . . ?
C8 C9 C10 C11 1.8(2) . . . . ?
C38 C25 C26 Ni1 -103.01(14) . . . . ?
C38 C25 C26 C27 -21.4(2) . . . . ?
C38 C29 C30 Na2 -79.05(12) . . . . ?
C38 C29 C30 C31 0.9(2) . . . . ?
C38 C29 C28 C27 -10.8(2) . . . . ?
C9 C10 C11 C12 -0.6(2) . . . . ?
C36 C31 C30 Na2 59.85(15) . . . . ?
C36 C31 C30 C29 -0.8(2) . . . . ?
C36 C31 C32 C33 0.7(3) . . . . ?
C36 C35 C34 C33 1.2(3) . . . . ?
C37 C38 C25 Ni1 121.47(14) . . . . ?
C37 C38 C25 C26 -165.07(15) . . . . ?
C37 C38 C29 Na2 -85.86(12) . . . . ?
C37 C38 C29 C30 0.0(2) . . . . ?
C37 C38 C29 C28 -178.94(14) . . . . ?
C37 C36 C31 C30 -0.3(2) . . . . ?
C37 C36 C31 C32 -179.25(15) . . . . ?
C37 C36 C35 C34 178.21(16) . . . . ?
C12 C7 C8 Na1 -97.83(11) . . . . ?
C12 C7 C8 Na2 109.74(12) . . . . ?
C12 C7 C8 C9 -2.0(2) . . . . ?
C25 C38 C37 C36 -179.58(13) . . . . ?
C25 C38 C29 Na2 92.72(12) . . . . ?
C25 C38 C29 C30 178.63(14) . . . . ?
C25 C38 C29 C28 -0.4(2) . . . . ?
C25 C26 C27 Ni1 -70.84(13) . . . . ?
C25 C26 C27 C28 10.3(3) . . . . ?
C29 C38 C37 C36 -1.1(2) . . . . ?
C29 C38 C25 Ni1 -57.03(15) . . . . ?
C29 C38 C25 C26 16.4(2) . . . . ?
C29 C28 C27 Ni1 60.66(19) . . . . ?
C29 C28 C27 C26 5.8(3) . . . . ?
C1 C2 C3 C4 0.4(3) . . . . ?
C1 C6 C5 C4 0.8(3) . . . . ?
C31 C36 C37 C38 1.2(2) . . . . ?
C31 C36 C35 C34 0.0(2) . . . . ?
C31 C32 C33 C34 0.6(3) . . . . ?
C2 C1 C6 Na1 -99.23(13) . . . . ?
C2 C1 C6 C5 -1.3(2) . . . . ?
C30 C29 C28 C27 170.24(17) . . . . ?
C30 C31 C32 C33 -178.26(18) . . . . ?
C35 C36 C37 C38 -177.01(14) . . . . ?
C35 C36 C31 C30 178.02(15) . . . . ?
C35 C36 C31 C32 -1.0(2) . . . . ?
C35 C34 C33 C32 -1.5(3) . . . . ?
C28 C29 C30 Na2 99.88(16) . . . . ?
C28 C29 C30 C31 179.80(15) . . . . ?
C6 C1 C2 Na1 93.11(13) . . . . ?
C6 C1 C2 C3 0.7(2) . . . . ?
C32 C31 C30 Na2 -121.22(15) . . . . ?
C32 C31 C30 C29 178.18(16) . . . . ?
C17 N2 C16 C15 -79.6(3) . . . . ?
C17 N2 C16A C15A -162.6(4) . . . . ?
C5 C4 C3 C2 -1.1(3) . . . . ?
C3 C4 C5 C6 0.5(3) . . . . ?
C20 N3 C21 C22 -151.7(3) . . . . ?
C20 N3 C21A C22A -73.9(10) . . . . ?
C14 N1 C15 C16 -78.1(5) . . . . ?
C13 N1 C15 C16 157.5(2) . . . . ?
C13 N1 C15A C16A 83.5(4) . . . . ?
C19 N3 C21 C22 88.8(3) . . . . ?
C19 N3 C21A C22A 167.5(8) . . . . ?
C24 N4 C22 C21 67.8(4) . . . . ?
C23 N4 C22 C21 -171.9(3) . . . . ?
C18 N2 C16 C15 162.2(3) . . . . ?
C18A N2 C16A C15A 75.1(6) . . . . ?
C24A N4 C22A C21A 164.9(10) . . . . ?
C23A N4 C22A C21A -74.5(11) . . . . ?
C14A N1 C15A C16A -167.9(13) . . . . ?

loop_
_exptl_oxdiff_crystal_face_indexfrac_h
_exptl_oxdiff_crystal_face_indexfrac_k
_exptl_oxdiff_crystal_face_indexfrac_l
_exptl_oxdiff_crystal_face_x
_exptl_oxdiff_crystal_face_y
_exptl_oxdiff_crystal_face_z
0.0000 0.9994 0.9994 -0.0317 0.0089 0.0433
-0.0000 -0.9994 -0.9994 0.0317 -0.0089 -0.0433
-0.0001 0.0000 0.9994 -0.0014 -0.0022 0.0437
-0.9994 1.0002 0.9996 -0.0545 -0.0536 0.0338
0.9994 -1.0002 -0.9996 0.0545 0.0536 -0.0338
0.9993 -1.0002 -0.0002 0.0531 0.0513 0.0100
0.9993 -1.0002 0.9992 0.0517 0.0491 0.0537
0.9994 -0.0008 -0.0001 0.0229 0.0625 0.0096
-0.9994 0.0008 -0.9993 -0.0214 -0.0602 -0.0533
-0.9994 0.0008 0.0001 -0.0229 -0.0625 -0.0096
-0.9995 0.0008 0.9995 -0.0243 -0.0647 0.0342
0.9996 0.9986 -0.9995 -0.0060 0.0758 -0.0346
-0.9996 -0.9986 0.9995 0.0060 -0.0758 0.0346
0.9995 0.9986 -0.0001 -0.0074 0.0736 0.0092
0.9995 0.9986 0.9993 -0.0088 0.0714 0.0529
-0.9995 -0.9986 -0.9993 0.0088 -0.0714 -0.0529
0.0001 0.9994 0.0000 -0.0302 0.0111 -0.0004
-0.0001 -0.9994 -0.0000 0.0302 -0.0111 0.0004
-0.0001 -0.9994 0.9994 0.0288 -0.0134 0.0442
0.0001 0.9994 -0.9994 -0.0288 0.0134 -0.0442
2.9951 -27.9853 8.9933 0.9026 -0.1444 0.4339
-1.9962 29.9834 3.9988 -0.9587 0.2002 0.1435
